data_1517768
loop_
_publ_author_name
'Lars Orzechowski'
'Joachim Roll'

_publ_section_title
;
 Synthesis and Crystal Structure of [Cp3Zr3(u2-O2CH)3(u2-OH)3(u3-O)]2
 [CpZr(O2CH)5] and [Cp3Zr3(u2-O2CH)3(u2-OH)3(u3-O)] [B(C6F5)4]
;
_journal_name_full
;
Inorganica Chimica Acta
;
_journal_page_first 192
_journal_page_last 196
_journal_volume 404
_journal_year 2013
_chemical_formula_moiety
;
 2[C18 H21 O10 Zr3], 2[C24 F20 B], 7[C4 H10 O], 2[C H Cl2]
;
_chemical_formula_sum 'C57 H58 B Cl2 F20 O13.5 Zr3'
_chemical_formula_weight 1694.42
_space_group_IT_number 2
_symmetry_cell_setting triclinic
_symmetry_space_group_name_Hall '-P 1'
_symmetry_space_group_name_H-M 'P -1'
_atom_sites_solution_hydrogens geom
_atom_sites_solution_primary direct
_atom_sites_solution_secondary difmap
_cell_angle_alpha 96.136(2)
_cell_angle_beta 109.816(2)
_cell_angle_gamma 118.5560(10)
_cell_formula_units_Z 2
_cell_length_a 15.2956(7)
_cell_length_b 15.6974(7)
_cell_length_c 17.2726(13)
_cell_measurement_reflns_used 9049
_cell_measurement_temperature 100(1)
_cell_measurement_theta_max 28.31
_cell_measurement_theta_min 2.35
_cell_volume 3240.4(3)
_computing_cell_refinement 'BRUKER D8 KAPPA APEX 2 Vers. 3.0-2009'
_computing_data_collection 'BRUKER D8 KAPPA APEX 2 Vers. 3.0-2009'
_computing_data_reduction 'BRUKER D8 KAPPA APEX 2 Vers. 3.0-2009'
_computing_molecular_graphics 'BRUKER AXS SHELXTL (c) 2008 / Vers. 2008/4'
_computing_publication_material 'BRUKER AXS SHELXTL (c) 2008 / Vers. 2008/4'
_computing_structure_refinement 'BRUKER AXS SHELXTL (c) 2008 / Vers. 2008/4'
_computing_structure_solution 'BRUKER D8 KAPPA APEX 2 Vers. 3.0-2009'
_diffrn_ambient_temperature 100(2)
_diffrn_detector_area_resol_mean 512
_diffrn_measured_fraction_theta_full 0.973
_diffrn_measured_fraction_theta_max 0.973
_diffrn_measurement_device_type
; 
 Bruker D8 KAPPA series II with APEX II area detector system
;
_diffrn_measurement_method
;
 Data collection strategy APEX 2/COSMO
;
_diffrn_radiation_monochromator graphite
_diffrn_radiation_source 'fine-focus sealed tube'
_diffrn_radiation_type MoK\a
_diffrn_radiation_wavelength 0.71073
_diffrn_reflns_av_R_equivalents 0.0248
_diffrn_reflns_av_sigmaI/netI 0.0172
_diffrn_reflns_limit_h_max 20
_diffrn_reflns_limit_h_min -20
_diffrn_reflns_limit_k_max 20
_diffrn_reflns_limit_k_min -20
_diffrn_reflns_limit_l_max 23
_diffrn_reflns_limit_l_min -22
_diffrn_reflns_number 93255
_diffrn_reflns_theta_full 28.31
_diffrn_reflns_theta_max 28.31
_diffrn_reflns_theta_min 1.33
_exptl_absorpt_coefficient_mu 0.670
_exptl_absorpt_correction_T_max 0.75
_exptl_absorpt_correction_T_min 0.66
_exptl_absorpt_correction_type multi-scan
_exptl_absorpt_process_details
; 
 BRUKER AXS SMART APEX 2 Vers. 3.0-2009
 R.H. Blessing, Acta Cryst. (1995) A51 33-38 
;
_exptl_crystal_colour colourless
_exptl_crystal_density_diffrn 1.733
_exptl_crystal_density_method 'not measured'
_exptl_crystal_description plate
_exptl_crystal_F_000 1688
_exptl_crystal_size_max 0.38
_exptl_crystal_size_mid 0.32
_exptl_crystal_size_min 0.10
_refine_diff_density_max 0.948
_refine_diff_density_min -0.489
_refine_diff_density_rms 0.069
_refine_ls_extinction_method none
_refine_ls_goodness_of_fit_ref 1.057
_refine_ls_hydrogen_treatment constr
_refine_ls_matrix_type full
_refine_ls_number_parameters 905
_refine_ls_number_reflns 15703
_refine_ls_number_restraints 0
_refine_ls_restrained_S_all 1.057
_refine_ls_R_factor_all 0.0338
_refine_ls_R_factor_gt 0.0282
_refine_ls_shift/su_max 0.006
_refine_ls_shift/su_mean 0.000
_refine_ls_structure_factor_coef Fsqd
_refine_ls_weighting_details 'calc w=1/[\s^2^(Fo^2^)+(0.0352P)^2^+3.1941P] where P=(Fo^2^+2Fc^2^)/3'
_refine_ls_weighting_scheme calc
_refine_ls_wR_factor_gt 0.0714
_refine_ls_wR_factor_ref 0.0748
_reflns_number_gt 13783
_reflns_number_total 15703
_reflns_threshold_expression >2sigma(I)
_cod_data_source_file ICA-2013-404-192-196-2.cif
_cod_data_source_block lars_zr0m
_cod_original_sg_symbol_H-M P-1
_cod_original_formula_sum 'C57 H58 Cl2 B F20 O13.50 Zr3'
_cod_database_code 1517768

loop_
_symmetry_equiv_pos_as_xyz
'x, y, z'
'-x, -y, -z'

loop_
_atom_site_label
_atom_site_type_symbol
_atom_site_fract_x
_atom_site_fract_y
_atom_site_fract_z
_atom_site_U_iso_or_equiv
_atom_site_adp_type
_atom_site_occupancy
_atom_site_symmetry_multiplicity
_atom_site_calc_flag
_atom_site_refinement_flags
_atom_site_disorder_assembly
_atom_site_disorder_group
Zr1 Zr 0.394989(13) 0.444444(12) 0.212836(11) 0.01376(4) Uani 1 1 d . . .
Zr2 Zr 0.292602(13) 0.507006(13) 0.039810(11) 0.01451(4) Uani 1 1 d . . .
Zr3 Zr 0.558994(13) 0.668562(12) 0.190863(10) 0.01441(4) Uani 1 1 d . . .
O1 O 0.25842(10) 0.45579(10) 0.14233(8) 0.0165(2) Uani 1 1 d . . .
H10 H 0.2020 0.4278 0.1468 0.020 Uiso 1 1 d R . .
O2 O 0.50313(10) 0.60473(9) 0.28037(8) 0.0163(2) Uani 1 1 d . A .
H20 H 0.5216 0.6321 0.3307 0.020 Uiso 1 1 d R . .
O3 O 0.40928(10) 0.66223(10) 0.12423(8) 0.0176(2) Uani 1 1 d . A .
H30 H 0.4001 0.7089 0.1292 0.021 Uiso 1 1 d R . .
O4 O 0.24209(10) 0.34939(10) -0.01503(8) 0.0193(3) Uani 1 1 d . . .
O5 O 0.31311(11) 0.30764(10) 0.09992(8) 0.0195(3) Uani 1 1 d . . .
O6 O 0.54472(10) 0.44647(10) 0.22832(8) 0.0186(3) Uani 1 1 d . A .
O7 O 0.65640(10) 0.59844(10) 0.21812(8) 0.0188(3) Uani 1 1 d . A .
O8 O 0.56661(10) 0.65441(10) 0.06643(8) 0.0181(2) Uani 1 1 d . A .
O9 O 0.38887(10) 0.54741(10) -0.03435(8) 0.0180(2) Uani 1 1 d . A .
O10 O 0.43212(9) 0.51436(9) 0.12295(8) 0.0136(2) Uani 1 1 d . A .
O11 O 0.36617(16) 0.81645(13) 0.14059(11) 0.0361(4) Uani 1 1 d . B .
O12 O 0.58190(11) 0.71790(10) 0.44753(8) 0.0211(3) Uani 1 1 d . . .
O13 O -0.010(17) 0.00(2) 0.518(18) 0.0411(9) Uani 0.25 1 d P . 1
O13A O 0.010(17) 0.00(2) 0.482(18) 0.0411(9) Uani 0.25 1 d P . 2
O14 O 0.04993(12) 0.35196(12) 0.14565(10) 0.0299(3) Uani 1 1 d . . .
C1 C 0.26641(14) 0.29268(14) 0.01981(12) 0.0191(3) Uani 1 1 d . . .
H1 H 0.2420 0.2241 -0.0175 0.023 Uiso 1 1 d R . .
C2 C 0.62843(14) 0.50988(15) 0.22006(11) 0.0182(3) Uani 1 1 d . . .
H2 H 0.6638 0.4773 0.2089 0.022 Uiso 1 1 d R A .
C3 C 0.49202(15) 0.59718(14) -0.00945(11) 0.0173(3) Uani 1 1 d . . .
H3 H 0.5202 0.5939 -0.0510 0.021 Uiso 1 1 d R A .
C11 C 0.34762(18) 0.44043(16) 0.33973(13) 0.0246(4) Uani 1 1 d . . .
H11 H 0.3377 0.4918 0.3684 0.030 Uiso 1 1 d R . .
C12 C 0.44669(17) 0.44255(16) 0.36745(12) 0.0240(4) Uani 1 1 d . . .
H12 H 0.5185 0.4954 0.4193 0.029 Uiso 1 1 d R . .
C13 C 0.42166(16) 0.34881(15) 0.31903(13) 0.0226(4) Uani 1 1 d . . .
H13 H 0.4731 0.3246 0.3304 0.027 Uiso 1 1 d R . .
C14 C 0.30739(16) 0.28926(15) 0.26189(13) 0.0217(4) Uani 1 1 d . . .
H14 H 0.2643 0.2158 0.2252 0.026 Uiso 1 1 d R . .
C15 C 0.26151(16) 0.34547(16) 0.27481(13) 0.0233(4) Uani 1 1 d . . .
H15 H 0.1804 0.3187 0.2491 0.028 Uiso 1 1 d R . .
C21 C 0.08615(16) 0.41273(18) -0.06091(15) 0.0308(5) Uani 1 1 d . . .
H21 H 0.0297 0.3380 -0.0765 0.037 Uiso 1 1 d R . .
C22 C 0.14211(16) 0.45778(17) -0.10983(13) 0.0270(4) Uani 1 1 d . . .
H22 H 0.1322 0.4203 -0.1658 0.032 Uiso 1 1 d R . .
C23 C 0.20063(16) 0.56498(17) -0.07376(13) 0.0254(4) Uani 1 1 d . . .
H23 H 0.2387 0.6162 -0.1000 0.031 Uiso 1 1 d R . .
C24 C 0.18036(17) 0.58598(18) -0.00258(14) 0.0277(4) Uani 1 1 d . . .
H24 H 0.2018 0.6548 0.0302 0.033 Uiso 1 1 d R . .
C25 C 0.11026(17) 0.4924(2) 0.00522(15) 0.0315(5) Uani 1 1 d . . .
H25 H 0.0740 0.4836 0.0448 0.038 Uiso 1 1 d R . .
C31 C 0.6977(8) 0.8504(9) 0.1997(5) 0.0245(17) Uani 0.50 1 d PG A 1
H31 H 0.7073 0.8717 0.1491 0.029 Uiso 0.50 1 d PR A 1
C32 C 0.7599(7) 0.8182(8) 0.2549(5) 0.0284(18) Uani 0.50 1 d PG A 1
H32 H 0.8225 0.8158 0.2510 0.034 Uiso 0.50 1 d PR A 1
C33 C 0.7298(7) 0.8059(8) 0.3241(5) 0.0309(18) Uani 0.50 1 d PG A 1
H33 H 0.7683 0.7942 0.3774 0.037 Uiso 0.50 1 d PR A 1
C34 C 0.6490(8) 0.8305(10) 0.3117(6) 0.029(2) Uani 0.50 1 d PG A 1
H34 H 0.6208 0.8384 0.3546 0.034 Uiso 0.50 1 d PR A 1
C35 C 0.6292(8) 0.8580(10) 0.2348(6) 0.0237(16) Uani 0.50 1 d PG A 1
H35 H 0.5837 0.8874 0.2140 0.028 Uiso 0.50 1 d PR A 1
C31A C 0.6684(7) 0.8497(10) 0.1923(5) 0.030(2) Uani 0.50 1 d PG A 2
H31A H 0.6573 0.8738 0.1406 0.036 Uiso 0.50 1 d PR A 2
C32A C 0.6240(9) 0.8545(11) 0.2515(7) 0.031(2) Uani 0.50 1 d PG A 2
H32A H 0.5747 0.8804 0.2473 0.037 Uiso 0.50 1 d PR A 2
C33A C 0.6745(8) 0.8306(9) 0.3237(5) 0.0242(16) Uani 0.50 1 d PG A 2
H33A H 0.6663 0.8363 0.3787 0.029 Uiso 0.50 1 d PR A 2
C34A C 0.7502(6) 0.8111(7) 0.3091(5) 0.0245(16) Uani 0.50 1 d PG A 2
H34A H 0.8047 0.8014 0.3524 0.029 Uiso 0.50 1 d PR A 2
C35A C 0.7464(6) 0.8229(8) 0.2279(4) 0.0271(17) Uani 0.50 1 d PG A 2
H35A H 0.7986 0.8240 0.2049 0.033 Uiso 0.50 1 d PR A 2
B1 B 0.71625(17) 0.25483(16) 0.33721(13) 0.0175(4) Uani 1 1 d . . .
C50 C 0.76682(14) 0.37866(14) 0.36618(11) 0.0176(3) Uani 1 1 d . . .
F51 F 0.65158(9) 0.34904(9) 0.43664(8) 0.0240(2) Uani 1 1 d . . .
C51 C 0.72642(14) 0.41512(14) 0.41258(12) 0.0190(3) Uani 1 1 d . . .
F52 F 0.71419(10) 0.54320(9) 0.48400(9) 0.0318(3) Uani 1 1 d . . .
C52 C 0.75694(16) 0.51530(15) 0.43771(13) 0.0227(4) Uani 1 1 d . . .
F53 F 0.85966(11) 0.68388(9) 0.43546(9) 0.0333(3) Uani 1 1 d . . .
C53 C 0.83056(16) 0.58622(14) 0.41383(13) 0.0236(4) Uani 1 1 d . . .
F54 F 0.94173(11) 0.62280(9) 0.34099(8) 0.0332(3) Uani 1 1 d . . .
C54 C 0.87233(16) 0.55487(15) 0.36665(12) 0.0229(4) Uani 1 1 d . . .
F55 F 0.88326(10) 0.43016(9) 0.29486(8) 0.0267(2) Uani 1 1 d . . .
C55 C 0.84004(15) 0.45352(15) 0.34359(12) 0.0194(3) Uani 1 1 d . . .
C60 C 0.78565(15) 0.22472(15) 0.29719(12) 0.0199(3) Uani 1 1 d . . .
C61 C 0.74250(16) 0.14709(15) 0.22214(12) 0.0214(4) Uani 1 1 d . . .
F61 F 0.63253(10) 0.09072(9) 0.16727(7) 0.0258(2) Uani 1 1 d . . .
F62 F 0.75723(11) 0.04509(10) 0.12174(8) 0.0332(3) Uani 1 1 d . . .
C62 C 0.80565(18) 0.12051(16) 0.19691(13) 0.0263(4) Uani 1 1 d . . .
F63 F 0.98038(12) 0.14523(12) 0.22698(10) 0.0421(3) Uani 1 1 d . . .
C63 C 0.91750(19) 0.17110(18) 0.24877(15) 0.0303(5) Uani 1 1 d . . .
F64 F 1.07578(11) 0.29884(12) 0.37667(9) 0.0393(3) Uani 1 1 d . . .
C64 C 0.96570(17) 0.24861(18) 0.32459(14) 0.0287(4) Uani 1 1 d . . .
F65 F 0.95236(9) 0.34782(9) 0.42371(7) 0.0270(2) Uani 1 1 d . . .
C65 C 0.90003(17) 0.27289(16) 0.34721(13) 0.0235(4) Uani 1 1 d . . .
C70 C 0.58513(15) 0.20458(14) 0.26573(12) 0.0191(3) Uani 1 1 d . . .
F71 F 0.64961(10) 0.28016(9) 0.16918(8) 0.0272(2) Uani 1 1 d . . .
C71 C 0.56362(16) 0.22295(14) 0.18668(13) 0.0222(4) Uani 1 1 d . . .
F72 F 0.44548(11) 0.20668(11) 0.04705(8) 0.0366(3) Uani 1 1 d . . .
C72 C 0.45882(17) 0.18656(16) 0.12233(13) 0.0273(4) Uani 1 1 d . . .
F73 F 0.26411(10) 0.08965(10) 0.07388(10) 0.0413(3) Uani 1 1 d . . .
C73 C 0.36732(16) 0.12858(15) 0.13615(15) 0.0292(5) Uani 1 1 d . . .
F74 F 0.29539(10) 0.05586(10) 0.22959(10) 0.0387(3) Uani 1 1 d . . .
C74 C 0.38350(16) 0.11082(15) 0.21393(15) 0.0277(4) Uani 1 1 d . . .
F75 F 0.49516(10) 0.12815(9) 0.35165(8) 0.0283(3) Uani 1 1 d . . .
C75 C 0.49028(16) 0.14924(14) 0.27715(13) 0.0224(4) Uani 1 1 d . . .
C80 C 0.72510(15) 0.20935(14) 0.41954(12) 0.0193(3) Uani 1 1 d . . .
F81 F 0.85147(10) 0.36830(9) 0.53615(7) 0.0246(2) Uani 1 1 d . . .
C81 C 0.78839(16) 0.26484(15) 0.50788(13) 0.0218(4) Uani 1 1 d . . .
F82 F 0.85019(12) 0.27903(10) 0.65707(8) 0.0382(3) Uani 1 1 d . . .
C82 C 0.79030(19) 0.22022(17) 0.57291(13) 0.0287(4) Uani 1 1 d . . .
F83 F 0.72912(15) 0.07092(12) 0.61392(10) 0.0516(4) Uani 1 1 d . . .
C83 C 0.7295(2) 0.11557(18) 0.55159(15) 0.0352(5) Uani 1 1 d . . .
F84 F 0.60836(14) -0.04638(10) 0.44309(10) 0.0469(4) Uani 1 1 d . . .
C84 C 0.6682(2) 0.05672(16) 0.46514(15) 0.0326(5) Uani 1 1 d . . .
F85 F 0.60672(10) 0.04100(9) 0.31883(8) 0.0276(3) Uani 1 1 d . . .
C85 C 0.66865(17) 0.10394(15) 0.40282(13) 0.0242(4) Uani 1 1 d . . .
C91 C 0.3395(2) 0.8299(2) 0.21171(17) 0.0422(6) Uani 1 1 d . . .
H91A H 0.3595 0.7933 0.2503 0.051 Uiso 0.738(7) 1 d PR B 1
H91B H 0.3856 0.9037 0.2461 0.051 Uiso 0.738(7) 1 d PR B 1
H91C H 0.3096 0.8717 0.2055 0.051 Uiso 0.262(7) 1 d PR B 2
H91D H 0.4061 0.8647 0.2658 0.051 Uiso 0.262(7) 1 d PR B 2
C92 C 0.2226(3) 0.7924(3) 0.1842(2) 0.0429(11) Uani 0.738(7) 1 d P B 1
H92A H 0.2108 0.8041 0.2356 0.064 Uiso 0.738(7) 1 d PR B 1
H92B H 0.1762 0.7188 0.1517 0.064 Uiso 0.738(7) 1 d PR B 1
H92C H 0.2023 0.8292 0.1469 0.064 Uiso 0.738(7) 1 d PR B 1
C92A C 0.2564(10) 0.7291(10) 0.2120(7) 0.054(4) Uani 0.262(7) 1 d P B 2
H92D H 0.2925 0.6947 0.2333 0.081 Uiso 0.262(7) 1 d PR B 2
H92E H 0.2261 0.7401 0.2495 0.081 Uiso 0.262(7) 1 d PR B 2
H92F H 0.1976 0.6877 0.1542 0.081 Uiso 0.262(7) 1 d PR B 2
C93 C 0.3797(2) 0.89170(17) 0.09960(15) 0.0325(5) Uani 1 1 d . . .
H93A H 0.4395 0.9607 0.1424 0.039 Uiso 1 1 d R B .
H93B H 0.3098 0.8897 0.0750 0.039 Uiso 1 1 d R . .
C94 C 0.40838(14) 0.87083(13) 0.02803(10) 0.0504(7) Uani 1 1 d . B .
H94A H 0.4182 0.9229 -0.0009 0.076 Uiso 1 1 d R . .
H94B H 0.3484 0.8028 -0.0145 0.076 Uiso 1 1 d R . .
H94C H 0.4776 0.8732 0.0529 0.076 Uiso 1 1 d R . .
C95 C 0.67702(14) 0.72695(13) 0.51259(10) 0.0237(4) Uani 1 1 d R . .
H95A H 0.7170 0.7127 0.4839 0.028 Uiso 1 1 d R . .
H95B H 0.6514 0.6746 0.5411 0.028 Uiso 1 1 d R . .
C96 C 0.7568(2) 0.83221(18) 0.58072(16) 0.0380(5) Uani 1 1 d . . .
H96A H 0.8198 0.8342 0.6236 0.057 Uiso 1 1 d R . .
H96B H 0.7180 0.8464 0.6099 0.057 Uiso 1 1 d R . .
H96C H 0.7842 0.8842 0.5531 0.057 Uiso 1 1 d R . .
C97 C 0.50256(18) 0.71060(19) 0.47746(14) 0.0295(4) Uani 1 1 d . . .
H97A H 0.5398 0.7683 0.5314 0.035 Uiso 1 1 d R . .
H97B H 0.4684 0.6456 0.4902 0.035 Uiso 1 1 d R . .
C98 C 0.41421(18) 0.71364(19) 0.40734(15) 0.0320(5) Uani 1 1 d . . .
H98A H 0.3592 0.7089 0.4266 0.048 Uiso 1 1 d R . .
H98B H 0.3774 0.6559 0.3544 0.048 Uiso 1 1 d R . .
H98C H 0.4488 0.7783 0.3952 0.048 Uiso 1 1 d R . .
C99 C -0.0229(5) 0.0592(4) 0.4611(4) 0.0394(11) Uani 0.50 1 d P . 1
H99A H -0.0557 0.0257 0.3977 0.047 Uiso 0.50 1 d PR . 1
H99B H 0.0488 0.1238 0.4772 0.047 Uiso 0.50 1 d PR . 1
C100 C -0.0989(4) 0.0883(4) 0.4772(5) 0.0442(13) Uani 0.50 1 d P C 1
H10A H -0.1056 0.1325 0.4429 0.066 Uiso 0.50 1 d PR C 1
H10B H -0.0672 0.1253 0.5391 0.066 Uiso 0.50 1 d PR C 1
H10C H -0.1726 0.0264 0.4589 0.066 Uiso 0.50 1 d PR C 1
C99A C -0.0526(5) 0.0391(4) 0.4962(4) 0.0411(12) Uani 0.50 1 d P . 2
H99C H -0.0156 0.0904 0.5543 0.049 Uiso 0.50 1 d PR . 2
H99D H -0.1268 -0.0150 0.4887 0.049 Uiso 0.50 1 d PR . 2
C10A C -0.0717(5) 0.0918(4) 0.4306(4) 0.0488(14) Uani 0.50 1 d P D 2
H10N H -0.1154 0.1180 0.4396 0.073 Uiso 0.50 1 d PR D 2
H10O H -0.1126 0.0427 0.3717 0.073 Uiso 0.50 1 d PR D 2
H10P H -0.0003 0.1490 0.4378 0.073 Uiso 0.50 1 d PR D 2
C101 C 0.02012(17) 0.41044(19) 0.18575(14) 0.0309(5) Uani 1 1 d . . .
H10D H -0.0421 0.3646 0.1979 0.037 Uiso 1 1 d R . .
H10E H -0.0053 0.4434 0.1459 0.037 Uiso 1 1 d R . .
C102 C 0.1176(2) 0.4917(2) 0.26847(18) 0.0438(6) Uani 1 1 d . . .
H10F H 0.0959 0.5317 0.2953 0.066 Uiso 1 1 d R . .
H10G H 0.1789 0.5372 0.2563 0.066 Uiso 1 1 d R . .
H10H H 0.1417 0.4589 0.3084 0.066 Uiso 1 1 d R . .
C103 C -0.04257(18) 0.26663(19) 0.07128(15) 0.0349(5) Uani 1 1 d . . .
H10I H -0.0699 0.2911 0.0239 0.042 Uiso 1 1 d R . .
H10J H -0.1039 0.2263 0.0863 0.042 Uiso 1 1 d R . .
C104 C -0.0079(2) 0.2002(2) 0.04148(18) 0.0435(6) Uani 1 1 d . . .
H10K H -0.0713 0.1417 -0.0098 0.065 Uiso 1 1 d R . .
H10L H 0.0179 0.1752 0.0882 0.065 Uiso 1 1 d R . .
H10M H 0.0526 0.2402 0.0264 0.065 Uiso 1 1 d R . .

loop_
_atom_site_aniso_label
_atom_site_aniso_U_11
_atom_site_aniso_U_22
_atom_site_aniso_U_33
_atom_site_aniso_U_23
_atom_site_aniso_U_13
_atom_site_aniso_U_12
Zr1 0.01436(8) 0.01526(8) 0.01483(8) 0.00544(6) 0.00748(6) 0.00957(6)
Zr2 0.01333(7) 0.01849(8) 0.01498(8) 0.00575(6) 0.00682(6) 0.01060(7)
Zr3 0.01503(8) 0.01429(8) 0.01348(8) 0.00388(6) 0.00654(6) 0.00778(6)
O1 0.0154(6) 0.0203(6) 0.0186(6) 0.0073(5) 0.0098(5) 0.0114(5)
O2 0.0196(6) 0.0170(6) 0.0126(6) 0.0037(5) 0.0077(5) 0.0102(5)
O3 0.0208(6) 0.0173(6) 0.0212(6) 0.0065(5) 0.0106(5) 0.0140(5)
O4 0.0159(6) 0.0209(6) 0.0183(6) 0.0032(5) 0.0061(5) 0.0097(5)
O5 0.0212(6) 0.0182(6) 0.0212(6) 0.0057(5) 0.0102(5) 0.0119(5)
O6 0.0196(6) 0.0230(6) 0.0189(6) 0.0081(5) 0.0092(5) 0.0150(5)
O7 0.0150(6) 0.0222(6) 0.0174(6) 0.0055(5) 0.0062(5) 0.0099(5)
O8 0.0166(6) 0.0206(6) 0.0175(6) 0.0063(5) 0.0081(5) 0.0101(5)
O9 0.0172(6) 0.0229(6) 0.0151(6) 0.0059(5) 0.0069(5) 0.0121(5)
O10 0.0134(5) 0.0151(5) 0.0138(5) 0.0046(5) 0.0061(4) 0.0089(5)
O11 0.0607(11) 0.0351(8) 0.0436(9) 0.0221(8) 0.0370(9) 0.0365(9)
O12 0.0225(6) 0.0260(7) 0.0175(6) 0.0063(5) 0.0105(5) 0.0141(6)
O13 0.037(2) 0.0384(17) 0.048(3) 0.019(2) 0.0158(18) 0.0218(16)
O13A 0.037(2) 0.0384(17) 0.048(3) 0.019(2) 0.0158(18) 0.0218(16)
O14 0.0204(7) 0.0342(8) 0.0323(8) 0.0046(7) 0.0111(6) 0.0149(6)
C1 0.0161(8) 0.0162(8) 0.0229(9) 0.0038(7) 0.0100(7) 0.0072(7)
C2 0.0163(8) 0.0259(9) 0.0137(8) 0.0046(7) 0.0047(6) 0.0142(7)
C3 0.0201(8) 0.0208(8) 0.0173(8) 0.0079(7) 0.0110(7) 0.0134(7)
C11 0.0379(11) 0.0273(10) 0.0263(10) 0.0165(8) 0.0238(9) 0.0222(9)
C12 0.0269(9) 0.0264(10) 0.0165(8) 0.0098(8) 0.0101(7) 0.0123(8)
C13 0.0250(9) 0.0285(10) 0.0261(9) 0.0177(8) 0.0150(8) 0.0186(8)
C14 0.0260(9) 0.0186(8) 0.0237(9) 0.0122(7) 0.0140(8) 0.0116(8)
C15 0.0240(9) 0.0298(10) 0.0277(10) 0.0189(8) 0.0176(8) 0.0169(8)
C21 0.0143(8) 0.0355(11) 0.0347(11) 0.0132(10) 0.0038(8) 0.0127(8)
C22 0.0206(9) 0.0394(11) 0.0175(9) 0.0060(8) 0.0027(7) 0.0187(9)
C23 0.0227(9) 0.0374(11) 0.0263(10) 0.0182(9) 0.0112(8) 0.0217(9)
C24 0.0283(10) 0.0394(12) 0.0274(10) 0.0124(9) 0.0096(8) 0.0284(9)
C25 0.0243(10) 0.0571(14) 0.0334(11) 0.0258(11) 0.0172(9) 0.0312(10)
C31 0.026(5) 0.016(2) 0.019(3) 0.005(2) 0.013(3) 0.002(3)
C32 0.017(2) 0.020(2) 0.036(5) 0.005(4) 0.009(4) 0.005(2)
C33 0.020(4) 0.023(3) 0.030(3) 0.006(2) 0.006(2) 0.003(3)
C34 0.030(5) 0.017(3) 0.020(3) -0.005(3) 0.007(3) 0.005(3)
C35 0.025(3) 0.014(3) 0.027(4) 0.004(3) 0.009(3) 0.010(2)
C31A 0.027(5) 0.014(2) 0.028(3) 0.005(2) 0.007(3) 0.000(3)
C32A 0.036(4) 0.016(3) 0.026(4) -0.002(3) 0.010(3) 0.009(3)
C33A 0.024(4) 0.016(2) 0.014(3) 0.001(2) 0.006(3) 0.000(3)
C34A 0.015(3) 0.013(2) 0.023(3) 0.002(2) 0.000(2) -0.001(2)
C35A 0.017(3) 0.022(3) 0.021(4) 0.002(3) 0.006(3) -0.001(2)
B1 0.0194(9) 0.0188(9) 0.0175(9) 0.0051(8) 0.0090(7) 0.0123(8)
C50 0.0153(8) 0.0193(8) 0.0166(8) 0.0046(7) 0.0048(6) 0.0103(7)
F51 0.0226(5) 0.0222(5) 0.0314(6) 0.0068(5) 0.0170(5) 0.0123(5)
C51 0.0157(8) 0.0197(8) 0.0204(8) 0.0060(7) 0.0069(7) 0.0098(7)
F52 0.0301(6) 0.0274(6) 0.0404(7) 0.0004(5) 0.0161(6) 0.0194(5)
C52 0.0207(9) 0.0224(9) 0.0233(9) 0.0019(8) 0.0062(7) 0.0143(8)
F53 0.0367(7) 0.0161(5) 0.0366(7) 0.0041(5) 0.0086(6) 0.0133(5)
C53 0.0221(9) 0.0155(8) 0.0233(9) 0.0021(7) 0.0018(7) 0.0099(7)
F54 0.0326(6) 0.0246(6) 0.0326(7) 0.0135(5) 0.0150(5) 0.0077(5)
C54 0.0198(8) 0.0209(9) 0.0202(9) 0.0084(7) 0.0057(7) 0.0076(7)
F55 0.0286(6) 0.0301(6) 0.0279(6) 0.0111(5) 0.0191(5) 0.0159(5)
C55 0.0177(8) 0.0235(9) 0.0161(8) 0.0053(7) 0.0061(7) 0.0119(7)
C60 0.0224(9) 0.0230(9) 0.0186(8) 0.0071(7) 0.0096(7) 0.0152(8)
C61 0.0239(9) 0.0222(9) 0.0193(9) 0.0056(7) 0.0095(7) 0.0137(8)
F61 0.0252(6) 0.0247(6) 0.0215(6) 0.0007(5) 0.0079(5) 0.0126(5)
F62 0.0457(7) 0.0299(6) 0.0290(6) 0.0031(5) 0.0210(6) 0.0225(6)
C62 0.0366(11) 0.0271(10) 0.0243(10) 0.0076(8) 0.0180(9) 0.0210(9)
F63 0.0453(8) 0.0555(9) 0.0477(8) 0.0117(7) 0.0284(7) 0.0387(7)
C63 0.0369(11) 0.0392(12) 0.0340(11) 0.0136(10) 0.0224(10) 0.0293(10)
F64 0.0246(6) 0.0544(9) 0.0398(8) 0.0071(7) 0.0105(6) 0.0266(6)
C64 0.0249(10) 0.0378(11) 0.0302(11) 0.0107(9) 0.0122(8) 0.0219(9)
F65 0.0213(5) 0.0333(6) 0.0209(6) 0.0007(5) 0.0044(4) 0.0163(5)
C65 0.0262(9) 0.0275(10) 0.0202(9) 0.0053(8) 0.0101(8) 0.0176(8)
C70 0.0198(8) 0.0154(8) 0.0214(9) 0.0023(7) 0.0071(7) 0.0113(7)
F71 0.0273(6) 0.0294(6) 0.0230(6) 0.0118(5) 0.0109(5) 0.0138(5)
C71 0.0221(9) 0.0176(8) 0.0248(9) 0.0054(7) 0.0080(7) 0.0115(7)
F72 0.0395(7) 0.0360(7) 0.0260(6) 0.0111(6) 0.0029(5) 0.0226(6)
C72 0.0294(10) 0.0232(9) 0.0239(10) 0.0055(8) 0.0028(8) 0.0172(8)
F73 0.0222(6) 0.0296(7) 0.0493(8) 0.0018(6) -0.0049(6) 0.0148(5)
C73 0.0195(9) 0.0188(9) 0.0368(11) -0.0003(8) 0.0003(8) 0.0120(8)
F74 0.0213(6) 0.0300(7) 0.0612(9) 0.0112(6) 0.0198(6) 0.0115(5)
C74 0.0190(9) 0.0179(9) 0.0433(12) 0.0040(8) 0.0125(8) 0.0101(8)
F75 0.0283(6) 0.0283(6) 0.0328(6) 0.0109(5) 0.0191(5) 0.0148(5)
C75 0.0244(9) 0.0172(8) 0.0276(10) 0.0045(7) 0.0119(8) 0.0133(7)
C80 0.0212(8) 0.0206(9) 0.0195(8) 0.0063(7) 0.0096(7) 0.0136(7)
F81 0.0290(6) 0.0192(5) 0.0190(5) 0.0042(4) 0.0079(5) 0.0110(5)
C81 0.0258(9) 0.0197(9) 0.0221(9) 0.0069(7) 0.0112(7) 0.0135(8)
F82 0.0537(8) 0.0328(7) 0.0190(6) 0.0088(5) 0.0136(6) 0.0191(7)
C82 0.0373(11) 0.0277(10) 0.0187(9) 0.0074(8) 0.0121(8) 0.0165(9)
F83 0.0766(11) 0.0372(8) 0.0321(7) 0.0232(7) 0.0216(8) 0.0245(8)
C83 0.0493(14) 0.0306(11) 0.0277(11) 0.0173(9) 0.0176(10) 0.0216(11)
F84 0.0668(10) 0.0195(6) 0.0424(8) 0.0139(6) 0.0199(8) 0.0177(7)
C84 0.0413(12) 0.0186(9) 0.0332(11) 0.0102(9) 0.0146(10) 0.0142(9)
F85 0.0343(6) 0.0191(5) 0.0241(6) 0.0021(5) 0.0096(5) 0.0144(5)
C85 0.0285(10) 0.0220(9) 0.0219(9) 0.0054(8) 0.0100(8) 0.0150(8)
C91 0.0516(15) 0.0463(14) 0.0356(13) 0.0093(11) 0.0260(12) 0.0281(13)
C92 0.0374(18) 0.054(2) 0.0288(17) 0.0037(15) 0.0189(14) 0.0188(16)
C92A 0.064(7) 0.084(9) 0.045(6) 0.031(6) 0.043(6) 0.048(7)
C93 0.0353(11) 0.0249(10) 0.0354(12) 0.0129(9) 0.0133(9) 0.0163(9)
C94 0.0653(18) 0.0350(13) 0.0345(13) 0.0125(11) 0.0263(13) 0.0133(13)
C95 0.0244(9) 0.0286(10) 0.0239(9) 0.0118(8) 0.0126(8) 0.0167(8)
C96 0.0307(11) 0.0311(12) 0.0317(12) 0.0073(10) 0.0046(9) 0.0098(10)
C97 0.0317(10) 0.0469(13) 0.0252(10) 0.0147(9) 0.0182(9) 0.0277(10)
C98 0.0298(11) 0.0398(12) 0.0358(12) 0.0171(10) 0.0171(9) 0.0230(10)
C99 0.035(3) 0.023(2) 0.045(3) 0.005(2) 0.004(2) 0.016(2)
C100 0.037(3) 0.031(2) 0.074(4) 0.025(3) 0.025(3) 0.023(2)
C99A 0.036(3) 0.034(3) 0.042(3) 0.011(2) 0.008(2) 0.018(2)
C10A 0.038(3) 0.031(3) 0.055(3) 0.016(3) 0.005(3) 0.014(2)
C101 0.0233(10) 0.0476(13) 0.0288(10) 0.0137(10) 0.0147(8) 0.0219(10)
C102 0.0363(13) 0.0442(14) 0.0499(15) 0.0033(12) 0.0189(11) 0.0240(11)
C103 0.0252(10) 0.0439(13) 0.0262(11) 0.0096(10) 0.0100(9) 0.0139(10)
C104 0.0424(14) 0.0408(14) 0.0379(13) 0.0079(11) 0.0178(11) 0.0176(12)

loop_
_atom_type_symbol
_atom_type_description
_atom_type_scat_dispersion_real
_atom_type_scat_dispersion_imag
_atom_type_scat_source
C C 0.0033 0.0016 'International Tables Vol C Tables 4.2.6.8 and 6.1.1.4'
H H 0.0000 0.0000 'International Tables Vol C Tables 4.2.6.8 and 6.1.1.4'
O O 0.0106 0.0060 'International Tables Vol C Tables 4.2.6.8 and 6.1.1.4'
B B 0.0013 0.0007 'International Tables Vol C Tables 4.2.6.8 and 6.1.1.4'
F F 0.0171 0.0103 'International Tables Vol C Tables 4.2.6.8 and 6.1.1.4'
Zr Zr -2.9673 0.5597 'International Tables Vol C Tables 4.2.6.8 and 6.1.1.4'

loop_
_geom_angle_atom_site_label_1
_geom_angle_atom_site_label_2
_geom_angle_atom_site_label_3
_geom_angle
_geom_angle_site_symmetry_1
_geom_angle_site_symmetry_3
O10 Zr1 O2 73.31(5) . .
O10 Zr1 O1 73.54(5) . .
O2 Zr1 O1 93.06(5) . .
O10 Zr1 O6 79.41(5) . .
O2 Zr1 O6 86.70(5) . .
O1 Zr1 O6 151.77(5) . .
O10 Zr1 O5 80.07(5) . .
O2 Zr1 O5 152.76(5) . .
O1 Zr1 O5 84.75(5) . .
O6 Zr1 O5 82.79(5) . .
O10 Zr1 C12 150.44(6) . .
O2 Zr1 C12 80.38(6) . .
O1 Zr1 C12 121.87(6) . .
O6 Zr1 C12 85.95(6) . .
O5 Zr1 C12 123.59(6) . .
O10 Zr1 C11 150.30(6) . .
O2 Zr1 C11 83.62(6) . .
O1 Zr1 C11 89.63(6) . .
O6 Zr1 C11 118.32(6) . .
O5 Zr1 C11 123.43(6) . .
C12 Zr1 C11 32.37(7) . .
O10 Zr1 C13 152.48(5) . .
O2 Zr1 C13 109.06(6) . .
O1 Zr1 C13 132.32(5) . .
O6 Zr1 C13 73.45(5) . .
O5 Zr1 C13 91.92(6) . .
C12 Zr1 C13 32.38(7) . .
C11 Zr1 C13 53.48(6) . .
O10 Zr1 C15 152.37(6) . .
O2 Zr1 C15 114.37(6) . .
O1 Zr1 C15 79.44(6) . .
O6 Zr1 C15 126.13(6) . .
O5 Zr1 C15 91.97(6) . .
C12 Zr1 C15 53.27(6) . .
C11 Zr1 C15 32.11(7) . .
C13 Zr1 C15 53.09(6) . .
O10 Zr1 C14 153.76(6) . .
O2 Zr1 C14 132.77(6) . .
O1 Zr1 C14 103.47(6) . .
O6 Zr1 C14 97.17(6) . .
O5 Zr1 C14 73.69(6) . .
C12 Zr1 C14 53.23(6) . .
C11 Zr1 C14 53.16(6) . .
C13 Zr1 C14 32.00(6) . .
C15 Zr1 C14 31.93(6) . .
O10 Zr1 Zr2 35.82(3) . .
O2 Zr1 Zr2 86.16(3) . .
O1 Zr1 Zr2 38.33(3) . .
O6 Zr1 Zr2 113.66(3) . .
O5 Zr1 Zr2 75.32(4) . .
C12 Zr1 Zr2 155.58(5) . .
C11 Zr1 Zr2 126.12(5) . .
C13 Zr1 Zr2 163.94(5) . .
C15 Zr1 Zr2 116.59(4) . .
C14 Zr1 Zr2 132.46(4) . .
O10 Zr1 Zr3 36.25(3) . .
O2 Zr1 Zr3 37.81(3) . .
O1 Zr1 Zr3 86.96(3) . .
O6 Zr1 Zr3 75.63(3) . .
O5 Zr1 Zr3 114.98(3) . .
C12 Zr1 Zr3 115.13(5) . .
C11 Zr1 Zr3 120.85(5) . .
C13 Zr1 Zr3 135.56(5) . .
C15 Zr1 Zr3 148.60(5) . .
C14 Zr1 Zr3 167.33(5) . .
Zr2 Zr1 Zr3 60.145(6) . .
O10 Zr2 O3 73.12(5) . .
O10 Zr2 O1 73.50(5) . .
O3 Zr2 O1 92.05(5) . .
O10 Zr2 O9 80.11(5) . .
O3 Zr2 O9 85.93(5) . .
O1 Zr2 O9 152.92(5) . .
O10 Zr2 O4 80.79(5) . .
O3 Zr2 O4 153.62(5) . .
O1 Zr2 O4 84.09(5) . .
O9 Zr2 O4 85.86(5) . .
O10 Zr2 C23 151.04(6) . .
O3 Zr2 C23 90.43(6) . .
O1 Zr2 C23 132.07(6) . .
O9 Zr2 C23 74.99(6) . .
O4 Zr2 C23 111.48(6) . .
O10 Zr2 C24 150.57(6) . .
O3 Zr2 C24 78.04(6) . .
O1 Zr2 C24 102.17(6) . .
O9 Zr2 C24 103.79(6) . .
O4 Zr2 C24 128.30(6) . .
C23 Zr2 C24 32.36(7) . .
O10 Zr2 C22 152.71(6) . .
O3 Zr2 C22 122.70(6) . .
O1 Zr2 C22 123.35(6) . .
O9 Zr2 C22 79.24(6) . .
O4 Zr2 C22 80.10(6) . .
C23 Zr2 C22 32.28(7) . .
C24 Zr2 C22 53.36(7) . .
O10 Zr2 C25 151.72(6) . .
O3 Zr2 C25 101.00(7) . .
O1 Zr2 C25 79.20(6) . .
O9 Zr2 C25 127.70(6) . .
O4 Zr2 C25 103.85(7) . .
C23 Zr2 C25 53.43(7) . .
C24 Zr2 C25 32.12(7) . .
C22 Zr2 C25 53.28(7) . .
O10 Zr2 C21 152.98(6) . .
O3 Zr2 C21 130.74(6) . .
O1 Zr2 C21 91.11(6) . .
O9 Zr2 C21 110.57(6) . .
O4 Zr2 C21 75.53(6) . .
C23 Zr2 C21 53.52(7) . .
C24 Zr2 C21 53.32(7) . .
C22 Zr2 C21 32.27(7) . .
C25 Zr2 C21 32.15(8) . .
O10 Zr2 Zr1 35.93(3) . .
O3 Zr2 Zr1 85.48(4) . .
O1 Zr2 Zr1 38.18(3) . .
O9 Zr2 Zr1 114.81(3) . .
O4 Zr2 Zr1 75.38(3) . .
C23 Zr2 Zr1 168.99(5) . .
C24 Zr2 Zr1 136.63(5) . .
C22 Zr2 Zr1 150.38(5) . .
C25 Zr2 Zr1 117.38(5) . .
C21 Zr2 Zr1 123.08(5) . .
O10 Zr2 Zr3 36.09(3) . .
O3 Zr2 Zr3 37.90(3) . .
O1 Zr2 Zr3 86.73(3) . .
O9 Zr2 Zr3 75.17(3) . .
O4 Zr2 Zr3 115.73(3) . .
C23 Zr2 Zr3 120.95(5) . .
C24 Zr2 Zr3 115.84(5) . .
C22 Zr2 Zr3 148.40(5) . .
C25 Zr2 Zr3 136.22(6) . .
C21 Zr2 Zr3 168.18(5) . .
Zr1 Zr2 Zr3 60.002(6) . .
O10 Zr3 O2 72.95(5) . .
O10 Zr3 O3 72.83(5) . .
O2 Zr3 O3 91.27(5) . .
O10 Zr3 O8 79.77(5) . .
O2 Zr3 O8 152.11(5) . .
O3 Zr3 O8 86.08(5) . .
O10 Zr3 O7 79.86(5) . .
O2 Zr3 O7 84.99(5) . .
O3 Zr3 O7 152.31(5) . .
O8 Zr3 O7 84.62(5) . .
O10 Zr3 C33 150.60(17) . .
O2 Zr3 C33 84.77(14) . .
O3 Zr3 C33 127.77(19) . .
O8 Zr3 C33 118.44(15) . .
O7 Zr3 C33 79.29(19) . .
O10 Zr3 C35A 151.14(18) . .
O2 Zr3 C35A 126.51(14) . .
O3 Zr3 C35A 122.00(18) . .
O8 Zr3 C35A 77.07(15) . .
O7 Zr3 C35A 81.04(19) . .
C33 Zr3 C35A 41.97(18) . .
O10 Zr3 C34 150.21(17) . .
O2 Zr3 C34 80.43(19) . .
O3 Zr3 C34 95.01(17) . .
O8 Zr3 C34 127.45(19) . .
O7 Zr3 C34 111.31(18) . .
C33 Zr3 C34 32.95(13) . .
C35A Zr3 C34 58.1(3) . .
O10 Zr3 C31A 150.08(17) . .
O2 Zr3 C31A 132.6(2) . .
O3 Zr3 C31A 89.23(16) . .
O8 Zr3 C31A 75.2(2) . .
O7 Zr3 C31A 113.34(17) . .
C33 Zr3 C31A 58.8(2) . .
C35A Zr3 C31A 32.90(12) . .
C34 Zr3 C31A 52.3(3) . .
O10 Zr3 C32 152.21(17) . .
O2 Zr3 C32 116.39(15) . .
O3 Zr3 C32 129.90(17) . .
O8 Zr3 C32 85.69(15) . .
O7 Zr3 C32 75.27(18) . .
C33 Zr3 C32 32.76(11) . .
C35A Zr3 C32 10.7(2) . .
C34 Zr3 C32 54.22(16) . .
C31A Zr3 C32 41.0(2) . .
O10 Zr3 C34A 152.72(17) . .
O2 Zr3 C34A 93.82(15) . .
O3 Zr3 C34A 132.48(18) . .
O8 Zr3 C34A 108.36(15) . .
O7 Zr3 C34A 75.20(18) . .
C33 Zr3 C34A 10.3(2) . .
C35A Zr3 C34A 32.69(10) . .
C34 Zr3 C34A 40.0(3) . .
C31A Zr3 C34A 54.15(15) . .
C32 Zr3 C34A 22.88(19) . .
O10 Zr3 C32A 150.95(18) . .
O2 Zr3 C32A 101.44(19) . .
O3 Zr3 C32A 78.93(18) . .
O8 Zr3 C32A 105.25(19) . .
O7 Zr3 C32A 128.72(18) . .
C33 Zr3 C32A 51.4(3) . .
C35A Zr3 C32A 54.13(18) . .
C34 Zr3 C32A 26.3(3) . .
C31A Zr3 C32A 32.64(16) . .
C32 Zr3 C32A 56.1(3) . .
C34A Zr3 C32A 53.75(18) . .
Zr1 O1 Zr2 103.49(5) . .
Zr1 O2 Zr3 104.48(5) . .
Zr3 O3 Zr2 104.12(5) . .
C1 O4 Zr2 131.04(12) . .
C1 O5 Zr1 130.43(12) . .
C2 O6 Zr1 130.11(12) . .
C2 O7 Zr3 130.69(11) . .
C3 O8 Zr3 130.81(11) . .
C3 O9 Zr2 130.72(11) . .
Zr2 O10 Zr1 108.25(5) . .
Zr2 O10 Zr3 108.20(5) . .
Zr1 O10 Zr3 107.77(5) . .
C93 O11 C91 113.71(18) . .
C97 O12 C95 113.65(14) . .
O13 O13 C99 85(10) 2_556 2_556
O13 O13 C99 62(10) 2_556 .
C99 O13 C99 147(10) 2_556 .
O13A O13A C99A 97(10) 2_556 2_556
O13A O13A C99A 49(10) 2_556 .
C99A O13A C99A 147(10) 2_556 .
C101 O14 C103 112.90(16) . .
O4 C1 O5 126.97(17) . .
O7 C2 O6 126.68(16) . .
O9 C3 O8 126.74(16) . .
C15 C11 C12 107.98(17) . .
C15 C11 Zr1 75.00(11) . .
C12 C11 Zr1 73.59(11) . .
C11 C12 C13 107.95(18) . .
C11 C12 Zr1 74.04(11) . .
C13 C12 Zr1 74.47(11) . .
C14 C13 C12 107.82(17) . .
C14 C13 Zr1 74.66(11) . .
C12 C13 Zr1 73.16(11) . .
C13 C14 C15 108.23(17) . .
C13 C14 Zr1 73.34(11) . .
C15 C14 Zr1 74.00(11) . .
C14 C15 C11 108.01(17) . .
C14 C15 Zr1 74.07(10) . .
C11 C15 Zr1 72.89(11) . .
C25 C21 C22 107.7(2) . .
C25 C21 Zr2 73.70(11) . .
C22 C21 Zr2 73.63(11) . .
C23 C22 C21 108.20(19) . .
C23 C22 Zr2 73.67(11) . .
C21 C22 Zr2 74.11(11) . .
C22 C23 C24 107.64(19) . .
C22 C23 Zr2 74.05(11) . .
C24 C23 Zr2 73.87(11) . .
C25 C24 C23 108.1(2) . .
C25 C24 Zr2 74.09(11) . .
C23 C24 Zr2 73.76(11) . .
C24 C25 C21 108.35(19) . .
C24 C25 Zr2 73.79(11) . .
C21 C25 Zr2 74.15(11) . .
C35 C31 C32 108.0 . .
C35 C31 Zr3 73.2(4) . .
C32 C31 Zr3 72.7(4) . .
C31 C32 C33 108.0 . .
C31 C32 Zr3 74.9(4) . .
C33 C32 Zr3 72.3(4) . .
C34 C33 C32 108.0 . .
C34 C33 Zr3 73.8(4) . .
C32 C33 Zr3 75.0(4) . .
C33 C34 C35 108.0 . .
C33 C34 Zr3 73.2(4) . .
C35 C34 Zr3 75.2(4) . .
C31 C35 C34 108.0 . .
C31 C35 Zr3 74.5(4) . .
C34 C35 Zr3 72.2(4) . .
C32A C31A C35A 108.0 . .
C32A C31A Zr3 75.0(4) . .
C35A C31A Zr3 73.4(4) . .
C31A C32A C33A 108.0 . .
C31A C32A Zr3 72.3(4) . .
C33A C32A Zr3 74.6(4) . .
C32A C33A C34A 108.0 . .
C32A C33A Zr3 73.1(4) . .
C34A C33A Zr3 72.9(4) . .
C35A C34A C33A 108.0 . .
C35A C34A Zr3 72.4(4) . .
C33A C34A Zr3 74.7(4) . .
C34A C35A C31A 108.0 . .
C34A C35A Zr3 74.9(4) . .
C31A C35A Zr3 73.7(4) . .
C50 B1 C80 113.50(15) . .
C50 B1 C60 113.44(15) . .
C80 B1 C60 102.04(14) . .
C50 B1 C70 102.30(14) . .
C80 B1 C70 112.41(15) . .
C60 B1 C70 113.60(15) . .
C55 C50 C51 113.07(17) . .
C55 C50 B1 128.08(16) . .
C51 C50 B1 118.59(16) . .
F51 C51 C52 115.79(16) . .
F51 C51 C50 119.09(16) . .
C52 C51 C50 125.12(18) . .
F52 C52 C53 120.47(17) . .
F52 C52 C51 120.46(18) . .
C53 C52 C51 119.06(18) . .
F53 C53 C54 120.81(18) . .
F53 C53 C52 120.42(18) . .
C54 C53 C52 118.77(18) . .
F54 C54 C53 119.19(18) . .
F54 C54 C55 120.66(18) . .
C53 C54 C55 120.11(18) . .
F55 C55 C54 115.30(17) . .
F55 C55 C50 120.85(17) . .
C54 C55 C50 123.84(17) . .
C61 C60 C65 113.13(17) . .
C61 C60 B1 127.63(17) . .
C65 C60 B1 118.80(16) . .
F61 C61 C60 120.90(16) . .
F61 C61 C62 114.92(17) . .
C60 C61 C62 124.17(18) . .
F62 C62 C63 119.92(18) . .
F62 C62 C61 120.35(19) . .
C63 C62 C61 119.73(19) . .
F63 C63 C62 121.0(2) . .
F63 C63 C64 119.8(2) . .
C62 C63 C64 119.15(18) . .
F64 C64 C63 119.86(18) . .
F64 C64 C65 120.80(19) . .
C63 C64 C65 119.33(19) . .
F65 C65 C64 116.13(18) . .
F65 C65 C60 119.39(16) . .
C64 C65 C60 124.48(19) . .
C75 C70 C71 113.30(17) . .
C75 C70 B1 127.35(17) . .
C71 C70 B1 119.22(16) . .
F71 C71 C72 115.98(18) . .
F71 C71 C70 119.18(17) . .
C72 C71 C70 124.84(19) . .
F72 C72 C73 119.99(18) . .
F72 C72 C71 120.9(2) . .
C73 C72 C71 119.1(2) . .
F73 C73 C74 120.7(2) . .
F73 C73 C72 120.5(2) . .
C74 C73 C72 118.73(18) . .
F74 C74 C73 119.82(19) . .
F74 C74 C75 119.8(2) . .
C73 C74 C75 120.38(19) . .
F75 C75 C70 121.89(17) . .
F75 C75 C74 114.58(18) . .
C70 C75 C74 123.5(2) . .
C85 C80 C81 112.99(18) . .
C85 C80 B1 119.36(16) . .
C81 C80 B1 127.58(17) . .
F81 C81 C82 115.05(17) . .
F81 C81 C80 121.17(17) . .
C82 C81 C80 123.76(18) . .
F82 C82 C83 119.61(19) . .
F82 C82 C81 120.39(19) . .
C83 C82 C81 120.00(19) . .
F83 C83 C82 120.8(2) . .
F83 C83 C84 120.4(2) . .
C82 C83 C84 118.8(2) . .
F84 C84 C85 121.1(2) . .
F84 C84 C83 119.5(2) . .
C85 C84 C83 119.4(2) . .
F85 C85 C84 116.15(18) . .
F85 C85 C80 118.84(17) . .
C84 C85 C80 125.00(19) . .
O11 C91 C92 113.9(2) . .
O11 C91 C92A 110.4(4) . .
C92 C91 C92A 56.0(5) . .
O11 C93 C94 108.98(17) . .
O12 C95 C96 112.76(16) . .
O12 C97 C98 108.47(16) . .
O13 C99 O13 33(10) 2_556 .
O13 C99 C100 137(10) 2_556 .
O13 C99 C100 105(10) . .
O13A C99A O13A 33(10) 2_556 .
O13A C99A C10A 141(10) 2_556 .
O13A C99A C10A 108(10) . .
O14 C101 C102 110.42(17) . .
O14 C103 C104 109.43(19) . .

loop_
_geom_bond_atom_site_label_1
_geom_bond_atom_site_label_2
_geom_bond_distance
_geom_bond_site_symmetry_2
Zr1 O10 2.0745(12) .
Zr1 O2 2.1243(12) .
Zr1 O1 2.1345(12) .
Zr1 O6 2.1980(12) .
Zr1 O5 2.2048(13) .
Zr1 C12 2.5232(19) .
Zr1 C11 2.5290(18) .
Zr1 C13 2.5399(19) .
Zr1 C15 2.5559(18) .
Zr1 C14 2.5569(18) .
Zr1 Zr2 3.3576(3) .
Zr1 Zr3 3.3626(3) .
Zr2 O10 2.0690(12) .
Zr2 O3 2.1370(13) .
Zr2 O1 2.1414(12) .
Zr2 O9 2.1842(12) .
Zr2 O4 2.1888(13) .
Zr2 C23 2.5278(19) .
Zr2 C24 2.5293(19) .
Zr2 C22 2.5327(19) .
Zr2 C25 2.5331(19) .
Zr2 C21 2.5388(19) .
Zr2 Zr3 3.3675(3) .
Zr3 O10 2.0880(12) .
Zr3 O2 2.1290(12) .
Zr3 O3 2.1329(12) .
Zr3 O8 2.1851(13) .
Zr3 O7 2.2036(13) .
Zr3 C33 2.499(9) .
Zr3 C35A 2.506(9) .
Zr3 C34 2.507(12) .
Zr3 C31A 2.509(12) .
Zr3 C32 2.534(9) .
Zr3 C34A 2.539(8) .
Zr3 C32A 2.543(14) .
O4 C1 1.254(2) .
O5 C1 1.257(2) .
O6 C2 1.259(2) .
O7 C2 1.252(2) .
O8 C3 1.257(2) .
O9 C3 1.255(2) .
O11 C93 1.409(3) .
O11 C91 1.444(3) .
O12 C97 1.435(2) .
O12 C95 1.435(2) .
O13 O13 0.8(7) 2_556
O13 C99 1.3(4) 2_556
O13 C99 1.5(3) .
O13A O13A 0.8(7) 2_556
O13A C99A 1.1(4) 2_556
O13A C99A 1.4(4) .
O14 C101 1.417(3) .
O14 C103 1.426(3) .
C11 C15 1.407(3) .
C11 C12 1.408(3) .
C12 C13 1.412(3) .
C13 C14 1.405(3) .
C14 C15 1.406(3) .
C21 C25 1.404(3) .
C21 C22 1.409(3) .
C22 C23 1.407(3) .
C23 C24 1.409(3) .
C24 C25 1.400(3) .
C31 C35 1.4200 .
C31 C32 1.4200 .
C32 C33 1.4200 .
C33 C34 1.4200 .
C34 C35 1.4200 .
C31A C32A 1.4200 .
C31A C35A 1.4200 .
C32A C33A 1.4200 .
C33A C34A 1.4200 .
C34A C35A 1.4200 .
B1 C50 1.649(3) .
B1 C80 1.652(3) .
B1 C60 1.654(3) .
B1 C70 1.664(3) .
C50 C55 1.387(3) .
C50 C51 1.388(2) .
F51 C51 1.356(2) .
C51 C52 1.376(3) .
F52 C52 1.346(2) .
C52 C53 1.375(3) .
F53 C53 1.342(2) .
C53 C54 1.372(3) .
F54 C54 1.341(2) .
C54 C55 1.383(3) .
F55 C55 1.350(2) .
C60 C61 1.384(3) .
C60 C65 1.396(3) .
C61 F61 1.352(2) .
C61 C62 1.389(3) .
F62 C62 1.348(2) .
C62 C63 1.367(3) .
F63 C63 1.348(2) .
C63 C64 1.373(3) .
F64 C64 1.348(2) .
C64 C65 1.381(3) .
F65 C65 1.349(2) .
C70 C75 1.387(3) .
C70 C71 1.388(3) .
F71 C71 1.351(2) .
C71 C72 1.383(3) .
F72 C72 1.342(2) .
C72 C73 1.378(3) .
F73 C73 1.345(2) .
C73 C74 1.365(3) .
F74 C74 1.349(2) .
C74 C75 1.390(3) .
F75 C75 1.349(2) .
C80 C85 1.389(3) .
C80 C81 1.390(3) .
F81 C81 1.349(2) .
C81 C82 1.385(3) .
F82 C82 1.344(2) .
C82 C83 1.370(3) .
F83 C83 1.346(3) .
C83 C84 1.375(3) .
F84 C84 1.348(2) .
C84 C85 1.371(3) .
F85 C85 1.358(2) .
C91 C92 1.459(4) .
C91 C92A 1.484(13) .
C93 C94 1.499(3) .
C95 C96 1.512(3) .
C97 C98 1.503(3) .
C99 O13 1.3(4) 2_556
C99 C100 1.528(8) .
C99A O13A 1.1(4) 2_556
C99A C10A 1.504(8) .
C101 C102 1.496(3) .
C103 C104 1.494(4) .
